data_4061416
_journal_name_full Organometallics
_journal_paper_doi 10.1021/om050079m
_journal_year 2005
_chemical_formula_sum 'C21 H42 B10 N3 P Zr'
_chemical_formula_weight 566.87
_space_group_IT_number 19
_symmetry_cell_setting orthorhombic
_symmetry_space_group_name_Hall 'P 2ac 2ab'
_symmetry_space_group_name_H-M 'P 21 21 21'
_cell_angle_alpha 90.00
_cell_angle_beta 90.00
_cell_angle_gamma 90.00
_cell_formula_units_Z 4
_cell_length_a 9.0881(18)
_cell_length_b 15.854(3)
_cell_length_c 20.741(4)
_cell_measurement_temperature 293(2)
_cell_volume 2988.4(10)
_diffrn_ambient_temperature 293(2)
_exptl_crystal_density_diffrn 1.260
_cod_depositor_comments
;
The following automatic conversions were performed:
'_symmetry_cell_setting' value 'Orthorhombic' changed to 'orthorhombic'
according to '/home/saulius/struct/CIF-dictionaries/cif_core.dic'
dictionary named 'cif_core.dic' version 2.4.1 from 2010-06-29.

Automatic conversion script
Id: cif_fix_enum 1527 2010-12-29 10:47:43Z saulius 
;
_cod_database_code 4061416

loop_
_symmetry_equiv_pos_as_xyz
'x, y, z'
'-x+1/2, -y, z+1/2'
'-x, y+1/2, -z+1/2'
'x+1/2, -y+1/2, -z'

loop_
_atom_site_label
_atom_site_type_symbol
_atom_site_fract_x
_atom_site_fract_y
_atom_site_fract_z
_atom_site_U_iso_or_equiv
_atom_site_adp_type
_atom_site_occupancy
_atom_site_symmetry_multiplicity
_atom_site_calc_flag
_atom_site_refinement_flags
_atom_site_disorder_assembly
_atom_site_disorder_group
Zr1 Zr 0.55477(7) 0.64474(3) 0.31726(3) 0.03933(18) Uani 1 1 d . . .
P1 P 0.58506(17) 0.51481(9) 0.46757(7) 0.0357(4) Uani 1 1 d . . .
N1 N 0.4749(5) 0.4433(3) 0.5026(2) 0.0384(12) Uani 1 1 d . . .
N2 N 0.7131(7) 0.7319(4) 0.3007(4) 0.070(2) Uani 1 1 d . . .
N3 N 0.4464(8) 0.6186(4) 0.2347(3) 0.0596(15) Uani 1 1 d . . .
C1 C 0.6728(6) 0.4613(3) 0.3960(3) 0.0333(13) Uani 1 1 d . . .
C2 C 0.6876(7) 0.5188(4) 0.3274(3) 0.0396(14) Uani 1 1 d . . .
C11 C 0.4708(7) 0.5912(4) 0.4246(3) 0.0379(15) Uani 1 1 d . . .
C12 C 0.4934(8) 0.6808(4) 0.4357(3) 0.0430(16) Uani 1 1 d . . .
C13 C 0.5971(11) 0.7250(4) 0.4740(4) 0.073(3) Uani 1 1 d . . .
H13A H 0.6682 0.6968 0.4980 0.088 Uiso 1 1 calc R . .
C14 C 0.5878(14) 0.8110(5) 0.4740(4) 0.094(3) Uani 1 1 d . . .
H14A H 0.6499 0.8414 0.5009 0.113 Uiso 1 1 calc R . .
C15 C 0.4890(13) 0.8547(5) 0.4353(4) 0.095(3) Uani 1 1 d . . .
H15A H 0.4913 0.9133 0.4358 0.114 Uiso 1 1 calc R . .
C16 C 0.3916(10) 0.8165(4) 0.3976(4) 0.066(2) Uani 1 1 d . . .
H16A H 0.3271 0.8476 0.3722 0.079 Uiso 1 1 calc R . .
C17 C 0.3881(8) 0.7257(4) 0.3971(3) 0.0476(17) Uani 1 1 d . . .
C18 C 0.2985(7) 0.6661(4) 0.3650(3) 0.0457(16) Uani 1 1 d . . .
H18A H 0.2089 0.6787 0.3406 0.055 Uiso 1 1 calc R . .
C19 C 0.3453(7) 0.5862(4) 0.3839(3) 0.0412(15) Uani 1 1 d . . .
H19A H 0.2927 0.5338 0.3740 0.049 Uiso 1 1 calc R . .
C20 C 0.3409(8) 0.4066(4) 0.4750(3) 0.0530(18) Uani 1 1 d . . .
H20A H 0.3448 0.4163 0.4284 0.064 Uiso 1 1 calc R . .
C21 C 0.3346(12) 0.3103(5) 0.4854(4) 0.097(4) Uani 1 1 d . . .
H21A H 0.4242 0.2852 0.4701 0.145 Uiso 1 1 calc R . .
H21B H 0.2527 0.2873 0.4620 0.145 Uiso 1 1 calc R . .
H21C H 0.3231 0.2984 0.5305 0.145 Uiso 1 1 calc R . .
C22 C 0.2003(8) 0.4478(6) 0.4996(4) 0.079(3) Uani 1 1 d . . .
H22A H 0.2047 0.5075 0.4920 0.119 Uiso 1 1 calc R . .
H22B H 0.1904 0.4375 0.5450 0.119 Uiso 1 1 calc R . .
H22C H 0.1172 0.4245 0.4773 0.119 Uiso 1 1 calc R . .
C23 C 0.4902(8) 0.4363(5) 0.5740(3) 0.0536(18) Uani 1 1 d . . .
H23A H 0.4118 0.3985 0.5887 0.064 Uiso 1 1 calc R . .
C24 C 0.4686(12) 0.5194(5) 0.6091(4) 0.087(3) Uani 1 1 d . . .
H24A H 0.3749 0.5430 0.5976 0.131 Uiso 1 1 calc R . .
H24B H 0.5455 0.5579 0.5971 0.131 Uiso 1 1 calc R . .
H24C H 0.4718 0.5100 0.6548 0.131 Uiso 1 1 calc R . .
C25 C 0.6324(10) 0.3956(7) 0.5922(5) 0.102(4) Uani 1 1 d . . .
H25A H 0.6418 0.3427 0.5701 0.154 Uiso 1 1 calc R . .
H25B H 0.6343 0.3861 0.6379 0.154 Uiso 1 1 calc R . .
H25C H 0.7126 0.4318 0.5804 0.154 Uiso 1 1 calc R . .
C26 C 0.8449(12) 0.7430(6) 0.3425(5) 0.116(4) Uani 1 1 d . . .
H26A H 0.9044 0.7881 0.3260 0.174 Uiso 1 1 calc R . .
H26B H 0.9012 0.6917 0.3429 0.174 Uiso 1 1 calc R . .
H26C H 0.8140 0.7562 0.3856 0.174 Uiso 1 1 calc R . .
C27 C 0.7081(12) 0.8003(7) 0.2540(6) 0.128(5) Uani 1 1 d . . .
H27A H 0.7972 0.8326 0.2566 0.192 Uiso 1 1 calc R . .
H27B H 0.6255 0.8361 0.2632 0.192 Uiso 1 1 calc R . .
H27C H 0.6982 0.7773 0.2114 0.192 Uiso 1 1 calc R . .
C28 C 0.5305(12) 0.6371(7) 0.1754(4) 0.104(3) Uani 1 1 d . . .
H28A H 0.4718 0.6233 0.1384 0.155 Uiso 1 1 calc R . .
H28B H 0.6190 0.6041 0.1750 0.155 Uiso 1 1 calc R . .
H28C H 0.5552 0.6960 0.1743 0.155 Uiso 1 1 calc R . .
C29 C 0.3023(12) 0.5836(7) 0.2184(5) 0.102(4) Uani 1 1 d . . .
H29A H 0.2914 0.5819 0.1724 0.153 Uiso 1 1 calc R . .
H29B H 0.2266 0.6184 0.2367 0.153 Uiso 1 1 calc R . .
H29C H 0.2945 0.5275 0.2355 0.153 Uiso 1 1 calc R . .
B3 B 0.5853(8) 0.4292(4) 0.3282(3) 0.0402(16) Uani 1 1 d . . .
H3 H 0.4648 0.4298 0.3229 0.048 Uiso 1 1 calc R . .
B4 B 0.6790(9) 0.3563(5) 0.3793(4) 0.0498(18) Uani 1 1 d . . .
H4 H 0.6201 0.3080 0.4072 0.060 Uiso 1 1 calc R . .
B5 B 0.8363(9) 0.4086(5) 0.4113(4) 0.0508(19) Uani 1 1 d . . .
H5 H 0.8789 0.3953 0.4599 0.061 Uiso 1 1 calc R . .
B6 B 0.8367(8) 0.5104(5) 0.3794(4) 0.0459(18) Uani 1 1 d . . .
H6 H 0.8789 0.5636 0.4080 0.055 Uiso 1 1 calc R . .
B7 B 0.7049(8) 0.4523(5) 0.2629(4) 0.0460(18) Uani 1 1 d . . .
H7 H 0.6632 0.4661 0.2143 0.055 Uiso 1 1 calc R . .
B8 B 0.6982(10) 0.3489(5) 0.2951(4) 0.054(2) Uani 1 1 d . . .
H8 H 0.6508 0.2959 0.2680 0.064 Uiso 1 1 calc R . .
B9 B 0.8563(10) 0.3372(6) 0.3457(4) 0.061(2) Uani 1 1 d . . .
H9 H 0.9120 0.2760 0.3512 0.073 Uiso 1 1 calc R . .
B10 B 0.9552(10) 0.4322(5) 0.3456(4) 0.060(2) Uani 1 1 d . . .
H10 H 1.0756 0.4333 0.3510 0.072 Uiso 1 1 calc R . .
B11 B 0.8605(9) 0.5060(6) 0.2954(4) 0.053(2) Uani 1 1 d . . .
H11 H 0.9181 0.5562 0.2690 0.063 Uiso 1 1 calc R . .
B12 B 0.8744(10) 0.3967(5) 0.2746(4) 0.057(2) Uani 1 1 d . . .
H12 H 0.9423 0.3749 0.2340 0.069 Uiso 1 1 calc R . .

loop_
_atom_site_aniso_label
_atom_site_aniso_U_11
_atom_site_aniso_U_22
_atom_site_aniso_U_33
_atom_site_aniso_U_23
_atom_site_aniso_U_13
_atom_site_aniso_U_12
Zr1 0.0401(3) 0.0394(3) 0.0385(3) 0.0051(3) 0.0015(3) -0.0028(3)
P1 0.0405(9) 0.0360(8) 0.0306(7) 0.0009(6) -0.0052(7) -0.0062(7)
N1 0.044(3) 0.042(3) 0.029(2) 0.003(2) -0.005(2) -0.005(2)
N2 0.051(4) 0.046(3) 0.114(6) 0.025(4) 0.010(4) -0.012(3)
N3 0.075(4) 0.065(4) 0.039(3) -0.002(3) -0.010(3) 0.017(4)
C1 0.037(3) 0.031(3) 0.032(3) 0.005(2) -0.002(3) -0.006(3)
C2 0.044(3) 0.041(3) 0.034(3) 0.006(3) -0.002(3) -0.005(3)
C11 0.048(4) 0.040(3) 0.026(3) 0.003(2) 0.002(3) 0.002(3)
C12 0.059(4) 0.038(3) 0.032(3) -0.002(3) -0.003(3) 0.001(3)
C13 0.115(7) 0.048(4) 0.056(4) -0.005(4) -0.022(5) -0.013(5)
C14 0.154(10) 0.050(4) 0.077(6) -0.008(4) -0.040(7) -0.009(6)
C15 0.170(10) 0.035(4) 0.080(6) -0.002(4) -0.026(7) 0.001(6)
C16 0.101(7) 0.042(4) 0.053(4) -0.001(3) 0.003(4) 0.016(4)
C17 0.059(4) 0.042(3) 0.042(3) 0.003(3) 0.009(3) 0.006(3)
C18 0.039(3) 0.057(4) 0.042(3) 0.006(3) 0.008(3) 0.011(3)
C19 0.033(3) 0.044(4) 0.047(4) 0.000(3) 0.004(3) 0.000(3)
C20 0.063(4) 0.061(4) 0.035(3) 0.004(3) -0.001(3) -0.028(4)
C21 0.135(9) 0.076(6) 0.079(6) -0.004(5) 0.027(6) -0.056(6)
C22 0.055(5) 0.125(8) 0.058(5) 0.026(5) -0.007(4) -0.014(5)
C23 0.065(5) 0.064(4) 0.033(3) 0.006(3) -0.002(3) 0.001(4)
C24 0.123(8) 0.089(6) 0.050(4) -0.016(4) 0.011(5) -0.015(6)
C25 0.073(6) 0.160(10) 0.074(6) 0.047(7) -0.003(5) 0.032(7)
C26 0.102(8) 0.082(6) 0.164(12) 0.046(7) -0.046(8) -0.039(6)
C27 0.094(8) 0.093(7) 0.198(13) 0.071(8) -0.036(9) -0.020(7)
C28 0.120(8) 0.138(9) 0.053(5) -0.009(6) 0.020(6) 0.030(8)
C29 0.120(9) 0.122(9) 0.065(6) -0.007(6) -0.044(6) -0.017(7)
B3 0.044(4) 0.045(4) 0.032(3) -0.006(3) -0.002(3) 0.000(3)
B4 0.058(4) 0.040(4) 0.052(4) 0.010(4) 0.009(4) 0.007(4)
B5 0.037(4) 0.064(5) 0.051(5) 0.010(4) -0.003(4) 0.005(4)
B6 0.037(4) 0.059(5) 0.042(4) 0.009(4) -0.001(3) -0.010(4)
B7 0.045(4) 0.053(4) 0.040(4) 0.000(3) 0.002(4) 0.006(4)
B8 0.070(5) 0.053(5) 0.038(4) -0.007(4) 0.007(4) 0.016(5)
B9 0.062(5) 0.067(6) 0.053(5) 0.011(4) 0.016(4) 0.026(5)
B10 0.048(5) 0.069(5) 0.062(5) 0.015(4) 0.008(4) 0.009(5)
B11 0.046(4) 0.068(5) 0.044(4) 0.003(4) 0.008(4) -0.005(4)
B12 0.065(5) 0.058(5) 0.049(5) 0.007(4) 0.020(4) 0.020(4)

loop_
_geom_bond_atom_site_label_1
_geom_bond_atom_site_label_2
_geom_bond_distance
_geom_bond_site_symmetry_2
_geom_bond_publ_flag
Zr1 N3 2.018(6) . ?
Zr1 N2 2.024(6) . ?
Zr1 C2 2.343(6) . ?
Zr1 C11 2.503(6) . ?
Zr1 C19 2.529(6) . ?
Zr1 C18 2.553(6) . ?
Zr1 C12 2.584(6) . ?
Zr1 C17 2.585(6) . ?
P1 N1 1.678(5) . ?
P1 C11 1.826(6) . ?
P1 C1 1.887(6) . ?
N1 C20 1.466(8) . ?
N1 C23 1.492(7) . ?
N2 C27 1.455(11) . ?
N2 C26 1.489(12) . ?
N3 C29 1.462(11) . ?
N3 C28 1.477(10) . ?
C1 B3 1.693(8) . ?
C1 C2 1.694(8) . ?
C1 B4 1.700(9) . ?
C1 B6 1.716(9) . ?
C1 B5 1.734(10) . ?
C2 B3 1.697(9) . ?
C2 B7 1.711(10) . ?
C2 B11 1.717(10) . ?
C2 B6 1.737(9) . ?
C11 C19 1.422(9) . ?
C11 C12 1.455(8) . ?
C12 C13 1.417(10) . ?
C12 C17 1.438(9) . ?
C13 C14 1.365(10) . ?
C14 C15 1.389(13) . ?
C15 C16 1.326(12) . ?
C16 C17 1.439(9) . ?
C17 C18 1.414(9) . ?
C18 C19 1.393(9) . ?
C20 C22 1.523(11) . ?
C20 C21 1.543(11) . ?
C23 C25 1.493(11) . ?
C23 C24 1.519(10) . ?
B3 B8 1.774(10) . ?
B3 B7 1.774(10) . ?
B3 B4 1.785(10) . ?
B4 B8 1.758(11) . ?
B4 B5 1.780(11) . ?
B4 B9 1.781(11) . ?
B5 B6 1.744(11) . ?
B5 B9 1.778(12) . ?
B5 B10 1.779(11) . ?
B6 B11 1.757(11) . ?
B6 B10 1.786(12) . ?
B7 B8 1.771(11) . ?
B7 B11 1.783(11) . ?
B7 B12 1.792(11) . ?
B8 B9 1.789(12) . ?
B8 B12 1.822(12) . ?
B9 B10 1.753(13) . ?
B9 B12 1.758(11) . ?
B10 B12 1.738(12) . ?
B10 B11 1.787(11) . ?
B11 B12 1.791(12) . ?
